data_4328567
loop_
_publ_author_name
'Jessica N. Boynton'
'W. Alexander Merrill'
'William M. Reiff'
'James C. Fettinger'
'Philip P. Power'

_publ_section_title
;
 Two-Coordinate, Quasi-Two-Coordinate, and Distorted Three Coordinate,
 T-Shaped Chromium(II) Amido Complexes: Unusual Effects of Coordination
 Geometry on the Lowering of Ground State Magnetic Moments
;
_journal_name_full 'Inorganic Chemistry'
_journal_page_first 3212
_journal_page_last 3219
_journal_paper_doi 10.1021/ic202661n
_journal_volume 51
_journal_year 2012
_chemical_formula_moiety 'C72 H100 Cr N2'
_chemical_formula_sum 'C72 H100 Cr N2'
_chemical_formula_weight 1045.54
_chemical_name_systematic
; 

 ? 

;
_space_group_IT_number 2
_symmetry_cell_setting triclinic
_symmetry_space_group_name_Hall '-P 1'
_symmetry_space_group_name_H-M 'P -1'
_atom_sites_solution_hydrogens geom
_atom_sites_solution_primary direct
_atom_sites_solution_secondary difmap
_audit_creation_method SHELXL-97
_cell_angle_alpha 70.389(3)
_cell_angle_beta 81.988(3)
_cell_angle_gamma 80.301(3)
_cell_formula_units_Z 1
_cell_length_a 10.341(2)
_cell_length_b 11.392(2)
_cell_length_c 14.585(3)
_cell_measurement_reflns_used 9933
_cell_measurement_temperature 90(2)
_cell_measurement_theta_max 27.56
_cell_measurement_theta_min 2.39
_cell_volume 1589.0(5)
_computing_cell_refinement 'SAINT (7.46A) (Bruker, 2006)'
_computing_data_collection 'SMART (Version 5.054) (Bruker, 2002)'
_computing_data_reduction 'SAINT (7.46A) (Bruker, 2006)'
_computing_molecular_graphics 'SHELXTL 5.1, XP (Sheldrick, 1994)'
_computing_publication_material SHELXL97
_computing_structure_refinement 'SHELXL-97 (Sheldrick, 2008)'
_computing_structure_solution 'SHELXS-97 (Sheldrick, 2008)'
_diffrn_ambient_temperature 90(2)
_diffrn_measured_fraction_theta_full 0.996
_diffrn_measured_fraction_theta_max 0.996
_diffrn_measurement_device_type 'Bruker SMART1000 CCD'
_diffrn_measurement_method '\w and \f'
_diffrn_radiation_monochromator graphite
_diffrn_radiation_source 'fine-focus sealed tube'
_diffrn_radiation_type MoK\a
_diffrn_radiation_wavelength 0.71073
_diffrn_reflns_av_R_equivalents 0.0393
_diffrn_reflns_av_sigmaI/netI 0.0550
_diffrn_reflns_limit_h_max 13
_diffrn_reflns_limit_h_min -13
_diffrn_reflns_limit_k_max 14
_diffrn_reflns_limit_k_min -14
_diffrn_reflns_limit_l_max 18
_diffrn_reflns_limit_l_min -18
_diffrn_reflns_number 14233
_diffrn_reflns_theta_full 27.50
_diffrn_reflns_theta_max 27.50
_diffrn_reflns_theta_min 1.49
_exptl_absorpt_coefficient_mu 0.221
_exptl_absorpt_correction_T_max 0.9393
_exptl_absorpt_correction_T_min 0.9139
_exptl_absorpt_correction_type multi-scan
_exptl_absorpt_process_details 'SADABS 2008/3 (Sheldrick, 2008)'
_exptl_crystal_colour Orange
_exptl_crystal_density_diffrn 1.093
_exptl_crystal_density_meas 0
_exptl_crystal_description Rod
_exptl_crystal_F_000 570
_exptl_crystal_size_max 0.41
_exptl_crystal_size_mid 0.34
_exptl_crystal_size_min 0.29
_refine_diff_density_max 1.863
_refine_diff_density_min -1.399
_refine_diff_density_rms 0.109
_refine_ls_extinction_method none
_refine_ls_goodness_of_fit_ref 1.063
_refine_ls_hydrogen_treatment mixed
_refine_ls_matrix_type full
_refine_ls_number_parameters 356
_refine_ls_number_reflns 7278
_refine_ls_number_restraints 0
_refine_ls_restrained_S_all 1.063
_refine_ls_R_factor_all 0.0737
_refine_ls_R_factor_gt 0.0640
_refine_ls_shift/su_max 0.001
_refine_ls_shift/su_mean 0.000
_refine_ls_structure_factor_coef Fsqd
_refine_ls_weighting_details 'calc w=1/[\s^2^(Fo^2^)+(0.1487P)^2^+0.0000P] where P=(Fo^2^+2Fc^2^)/3'
_refine_ls_weighting_scheme calc
_refine_ls_wR_factor_gt 0.1829
_refine_ls_wR_factor_ref 0.1932
_reflns_number_gt 6140
_reflns_number_total 7278
_reflns_threshold_expression >2sigma(I)
_cod_data_source_file ic202661n_si_001_1.cif
_cod_data_source_block wam30fmi
_cod_original_cell_volume 1589.0(6)
_cod_database_code 4328567

loop_
_symmetry_equiv_pos_as_xyz
'x, y, z'
'-x, -y, -z'

loop_
_atom_site_label
_atom_site_type_symbol
_atom_site_fract_x
_atom_site_fract_y
_atom_site_fract_z
_atom_site_U_iso_or_equiv
_atom_site_adp_type
_atom_site_occupancy
_atom_site_symmetry_multiplicity
_atom_site_calc_flag
_atom_site_refinement_flags
Cr1 Cr 0.5000 0.0000 1.0000 0.01459(14) Uani 1 2 d S
N1 N 0.54807(14) 0.11490(13) 0.86660(10) 0.0167(3) Uani 1 1 d .
H1 H 0.574(2) 0.089(2) 0.8241(17) 0.029(6) Uiso 1 1 d .
C1 C 0.53635(15) 0.24255(14) 0.84381(11) 0.0146(3) Uani 1 1 d .
C2 C 0.48938(15) 0.29362(15) 0.91995(11) 0.0149(3) Uani 1 1 d .
C3 C 0.47842(17) 0.42192(15) 0.90475(12) 0.0187(3) Uani 1 1 d .
H3 H 0.4467 0.4533 0.9575 0.022 Uiso 1 1 calc R
C4 C 0.51306(17) 0.50487(15) 0.81379(13) 0.0217(4) Uani 1 1 d .
H4 H 0.5072 0.5923 0.8039 0.026 Uiso 1 1 calc R
C5 C 0.55657(16) 0.45662(15) 0.73766(12) 0.0189(3) Uani 1 1 d .
H5 H 0.5790 0.5129 0.6748 0.023 Uiso 1 1 calc R
C6 C 0.56859(15) 0.32860(15) 0.74987(11) 0.0155(3) Uani 1 1 d .
C7 C 0.44957(15) 0.21085(14) 1.02067(11) 0.0152(3) Uani 1 1 d .
C8 C 0.31361(15) 0.20236(15) 1.05031(12) 0.0161(3) Uani 1 1 d .
C9 C 0.27237(16) 0.16455(15) 1.14950(12) 0.0178(3) Uani 1 1 d .
H9 H 0.1815 0.1585 1.1692 0.021 Uiso 1 1 calc R
C10 C 0.35976(16) 0.13509(15) 1.22133(12) 0.0173(3) Uani 1 1 d .
C11 C 0.49342(16) 0.13329(15) 1.19161(11) 0.0169(3) Uani 1 1 d .
H11 H 0.5547 0.1067 1.2397 0.020 Uiso 1 1 calc R
C12 C 0.54067(15) 0.16976(14) 1.09223(11) 0.0152(3) Uani 1 1 d .
C14 C 0.21290(16) 0.24189(17) 0.97517(12) 0.0206(4) Uani 1 1 d .
H14 H 0.2603 0.2385 0.9113 0.025 Uiso 1 1 calc R
C15 C 0.10814(18) 0.15242(19) 1.00372(14) 0.0271(4) Uani 1 1 d .
H15A H 0.1513 0.0655 1.0184 0.041 Uiso 1 1 calc R
H15B H 0.0534 0.1721 0.9495 0.041 Uiso 1 1 calc R
H15C H 0.0527 0.1624 1.0615 0.041 Uiso 1 1 calc R
C16 C 0.1467(2) 0.37659(19) 0.96096(16) 0.0336(5) Uani 1 1 d .
H16A H 0.0819 0.3990 0.9128 0.050 Uiso 1 1 calc R
H16B H 0.2135 0.4342 0.9376 0.050 Uiso 1 1 calc R
H16C H 0.1023 0.3829 1.0234 0.050 Uiso 1 1 calc R
C17 C 0.30426(18) 0.10990(17) 1.32738(12) 0.0215(4) Uani 1 1 d .
H17 H 0.2435 0.0448 1.3431 0.026 Uiso 1 1 calc R
C18 C 0.2230(2) 0.2305(2) 1.33965(15) 0.0333(5) Uani 1 1 d .
H18A H 0.2804 0.2962 1.3241 0.050 Uiso 1 1 calc R
H18B H 0.1841 0.2136 1.4073 0.050 Uiso 1 1 calc R
H18C H 0.1528 0.2588 1.2954 0.050 Uiso 1 1 calc R
C19 C 0.4089(2) 0.0615(2) 1.39971(13) 0.0308(4) Uani 1 1 d .
H19A H 0.4598 -0.0159 1.3920 0.046 Uiso 1 1 calc R
H19B H 0.3664 0.0439 1.4664 0.046 Uiso 1 1 calc R
H19C H 0.4678 0.1251 1.3873 0.046 Uiso 1 1 calc R
C20 C 0.68739(15) 0.17435(15) 1.06285(12) 0.0172(3) Uani 1 1 d .
H20 H 0.7051 0.1730 0.9940 0.021 Uiso 1 1 calc R
C21 C 0.77058(17) 0.05992(17) 1.12717(13) 0.0235(4) Uani 1 1 d .
H21A H 0.7663 0.0662 1.1929 0.035 Uiso 1 1 calc R
H21B H 0.8623 0.0573 1.0988 0.035 Uiso 1 1 calc R
H21C H 0.7365 -0.0169 1.1309 0.035 Uiso 1 1 calc R
C22 C 0.72986(18) 0.29525(17) 1.06595(15) 0.0262(4) Uani 1 1 d .
H22A H 0.6831 0.3679 1.0193 0.039 Uiso 1 1 calc R
H22B H 0.8250 0.2939 1.0486 0.039 Uiso 1 1 calc R
H22C H 0.7086 0.3013 1.1320 0.039 Uiso 1 1 calc R
C23 C 0.61577(16) 0.28797(14) 0.66207(11) 0.0159(3) Uani 1 1 d .
C24 C 0.75101(16) 0.25497(15) 0.64149(12) 0.0180(3) Uani 1 1 d .
C25 C 0.79595(16) 0.23588(16) 0.55206(12) 0.0201(3) Uani 1 1 d .
H25 H 0.8876 0.2137 0.5383 0.024 Uiso 1 1 calc R
C26 C 0.71069(17) 0.24836(16) 0.48268(12) 0.0203(3) Uani 1 1 d .
C27 C 0.57652(17) 0.27781(16) 0.50617(12) 0.0201(3) Uani 1 1 d .
H27 H 0.5167 0.2851 0.4601 0.024 Uiso 1 1 calc R
C28 C 0.52671(16) 0.29700(15) 0.59441(12) 0.0171(3) Uani 1 1 d .
C29 C 0.84859(17) 0.24821(17) 0.71242(13) 0.0225(4) Uani 1 1 d .
H29 H 0.7974 0.2465 0.7762 0.027 Uiso 1 1 calc R
C30 C 0.94780(19) 0.12930(19) 0.73092(16) 0.0305(4) Uani 1 1 d .
H30A H 0.9008 0.0554 0.7552 0.046 Uiso 1 1 calc R
H30B H 1.0054 0.1269 0.7797 0.046 Uiso 1 1 calc R
H30C H 1.0010 0.1292 0.6698 0.046 Uiso 1 1 calc R
C31 C 0.9188(2) 0.3652(2) 0.67703(17) 0.0359(5) Uani 1 1 d .
H31A H 0.9684 0.3706 0.6137 0.054 Uiso 1 1 calc R
H31B H 0.9794 0.3601 0.7246 0.054 Uiso 1 1 calc R
H31C H 0.8535 0.4401 0.6700 0.054 Uiso 1 1 calc R
C32 C 0.76192(18) 0.23690(19) 0.38274(13) 0.0269(4) Uani 1 1 d .
H32 H 0.6846 0.2323 0.3504 0.032 Uiso 1 1 calc R
C33 C 0.8589(2) 0.1188(2) 0.38798(16) 0.0364(5) Uani 1 1 d .
H33A H 0.9368 0.1213 0.4183 0.055 Uiso 1 1 calc R
H33B H 0.8853 0.1146 0.3219 0.055 Uiso 1 1 calc R
H33C H 0.8169 0.0446 0.4272 0.055 Uiso 1 1 calc R
C34 C 0.8233(2) 0.3538(2) 0.31927(14) 0.0328(5) Uani 1 1 d .
H34A H 0.7577 0.4283 0.3128 0.049 Uiso 1 1 calc R
H34B H 0.8531 0.3464 0.2544 0.049 Uiso 1 1 calc R
H34C H 0.8986 0.3619 0.3498 0.049 Uiso 1 1 calc R
C35 C 0.37913(16) 0.32568(17) 0.61858(12) 0.0212(4) Uani 1 1 d .
H35 H 0.3675 0.3736 0.6661 0.025 Uiso 1 1 calc R
C36 C 0.3206(2) 0.2048(2) 0.6698(2) 0.0525(8) Uani 1 1 d .
H36A H 0.3275 0.1563 0.6247 0.079 Uiso 1 1 calc R
H36B H 0.2277 0.2243 0.6911 0.079 Uiso 1 1 calc R
H36C H 0.3686 0.1554 0.7268 0.079 Uiso 1 1 calc R
C37 C 0.30397(17) 0.40607(18) 0.53200(13) 0.0243(4) Uani 1 1 d .
H37A H 0.3064 0.3591 0.4863 0.036 Uiso 1 1 calc R
H37B H 0.3445 0.4830 0.4989 0.036 Uiso 1 1 calc R
H37C H 0.2123 0.4281 0.5548 0.036 Uiso 1 1 calc R

loop_
_atom_site_aniso_label
_atom_site_aniso_U_11
_atom_site_aniso_U_22
_atom_site_aniso_U_33
_atom_site_aniso_U_23
_atom_site_aniso_U_13
_atom_site_aniso_U_12
Cr1 0.0199(2) 0.0102(2) 0.0141(2) -0.00523(15) 0.00066(14) -0.00205(14)
N1 0.0244(7) 0.0119(7) 0.0149(7) -0.0077(5) 0.0022(5) -0.0019(5)
C1 0.0145(7) 0.0131(7) 0.0170(7) -0.0067(6) -0.0010(6) -0.0005(5)
C2 0.0176(7) 0.0132(7) 0.0153(7) -0.0073(6) -0.0006(6) -0.0010(6)
C3 0.0248(8) 0.0152(8) 0.0182(8) -0.0102(6) 0.0001(6) -0.0002(6)
C4 0.0298(9) 0.0113(7) 0.0249(9) -0.0081(7) 0.0006(7) -0.0027(6)
C5 0.0231(8) 0.0136(8) 0.0189(8) -0.0049(6) 0.0015(6) -0.0029(6)
C6 0.0165(7) 0.0143(7) 0.0171(7) -0.0077(6) -0.0007(6) -0.0014(6)
C7 0.0190(7) 0.0109(7) 0.0179(7) -0.0085(6) -0.0003(6) -0.0011(6)
C8 0.0190(7) 0.0137(7) 0.0183(8) -0.0092(6) -0.0009(6) -0.0017(6)
C9 0.0188(7) 0.0172(8) 0.0196(8) -0.0099(6) 0.0033(6) -0.0046(6)
C10 0.0240(8) 0.0119(7) 0.0176(8) -0.0078(6) 0.0020(6) -0.0036(6)
C11 0.0226(8) 0.0145(7) 0.0157(7) -0.0075(6) -0.0014(6) -0.0030(6)
C12 0.0188(7) 0.0117(7) 0.0174(7) -0.0078(6) 0.0003(6) -0.0027(6)
C14 0.0182(8) 0.0246(9) 0.0198(8) -0.0078(7) -0.0026(6) -0.0030(6)
C15 0.0217(8) 0.0340(10) 0.0312(9) -0.0153(8) -0.0027(7) -0.0083(7)
C16 0.0307(10) 0.0273(10) 0.0410(11) -0.0081(9) -0.0134(9) 0.0039(8)
C17 0.0277(9) 0.0244(9) 0.0162(8) -0.0104(7) 0.0047(6) -0.0107(7)
C18 0.0359(11) 0.0406(12) 0.0269(10) -0.0212(9) 0.0046(8) 0.0008(9)
C19 0.0361(10) 0.0377(11) 0.0175(8) -0.0089(8) 0.0004(7) -0.0044(8)
C20 0.0186(8) 0.0163(8) 0.0177(8) -0.0079(6) 0.0006(6) -0.0022(6)
C21 0.0201(8) 0.0214(9) 0.0268(9) -0.0056(7) -0.0029(7) -0.0007(6)
C22 0.0226(8) 0.0196(8) 0.0412(11) -0.0162(8) -0.0001(7) -0.0046(7)
C23 0.0206(8) 0.0109(7) 0.0156(7) -0.0040(6) 0.0008(6) -0.0026(6)
C24 0.0209(8) 0.0147(7) 0.0191(8) -0.0071(6) -0.0007(6) -0.0020(6)
C25 0.0185(8) 0.0206(8) 0.0226(8) -0.0111(7) 0.0028(6) -0.0017(6)
C26 0.0241(8) 0.0208(8) 0.0184(8) -0.0107(7) 0.0031(6) -0.0045(6)
C27 0.0216(8) 0.0232(9) 0.0181(8) -0.0099(7) -0.0014(6) -0.0029(6)
C28 0.0186(8) 0.0156(8) 0.0174(8) -0.0061(6) -0.0002(6) -0.0027(6)
C29 0.0196(8) 0.0262(9) 0.0243(8) -0.0123(7) -0.0030(7) 0.0001(7)
C30 0.0275(9) 0.0269(10) 0.0373(10) -0.0098(8) -0.0119(8) 0.0024(7)
C31 0.0349(11) 0.0285(10) 0.0497(13) -0.0146(10) -0.0141(9) -0.0056(8)
C32 0.0263(9) 0.0367(11) 0.0231(9) -0.0187(8) 0.0041(7) -0.0052(8)
C33 0.0455(12) 0.0322(11) 0.0366(11) -0.0244(9) 0.0137(9) -0.0051(9)
C34 0.0378(11) 0.0355(11) 0.0217(9) -0.0110(8) 0.0070(8) -0.0001(8)
C35 0.0185(8) 0.0269(9) 0.0178(8) -0.0086(7) 0.0005(6) -0.0008(6)
C36 0.0202(10) 0.0394(13) 0.0645(16) 0.0233(12) 0.0050(10) -0.0036(9)
C37 0.0216(8) 0.0231(9) 0.0250(9) -0.0044(7) -0.0017(7) -0.0013(7)

loop_
_atom_type_symbol
_atom_type_description
_atom_type_scat_dispersion_real
_atom_type_scat_dispersion_imag
_atom_type_scat_source
C C 0.0033 0.0016 'International Tables Vol C Tables 4.2.6.8 and 6.1.1.4'
H H 0.0000 0.0000 'International Tables Vol C Tables 4.2.6.8 and 6.1.1.4'
N N 0.0061 0.0033 'International Tables Vol C Tables 4.2.6.8 and 6.1.1.4'
Cr Cr 0.3209 0.6236 'International Tables Vol C Tables 4.2.6.8 and 6.1.1.4'

loop_
_geom_angle_atom_site_label_1
_geom_angle_atom_site_label_2
_geom_angle_atom_site_label_3
_geom_angle
_geom_angle_site_symmetry_1
_geom_angle_site_symmetry_3
N1 Cr1 N1 180.00(6) 2_657 .
N1 Cr1 C7 77.04(6) 2_657 2_657
N1 Cr1 C7 102.96(6) . 2_657
N1 Cr1 C7 102.96(6) 2_657 .
N1 Cr1 C7 77.04(6) . .
C7 Cr1 C7 180.0 2_657 .
C1 N1 Cr1 123.33(11) . .
C1 N1 H1 115.4(18) . .
Cr1 N1 H1 121.3(18) . .
N1 C1 C2 117.31(14) . .
N1 C1 C6 125.54(14) . .
C2 C1 C6 117.14(14) . .
C3 C2 C1 121.55(14) . .
C3 C2 C7 117.44(14) . .
C1 C2 C7 121.01(14) . .
C4 C3 C2 121.04(15) . .
C4 C3 H3 119.5 . .
C2 C3 H3 119.5 . .
C3 C4 C5 118.15(15) . .
C3 C4 H4 120.9 . .
C5 C4 H4 120.9 . .
C4 C5 C6 122.53(15) . .
C4 C5 H5 118.7 . .
C6 C5 H5 118.7 . .
C5 C6 C1 119.54(14) . .
C5 C6 C23 117.61(14) . .
C1 C6 C23 122.85(14) . .
C12 C7 C8 119.28(14) . .
C12 C7 C2 119.47(14) . .
C8 C7 C2 119.13(14) . .
C12 C7 Cr1 88.02(9) . .
C8 C7 Cr1 95.19(10) . .
C2 C7 Cr1 101.27(9) . .
C9 C8 C7 118.97(14) . .
C9 C8 C14 120.06(14) . .
C7 C8 C14 120.85(14) . .
C8 C9 C10 122.33(15) . .
C8 C9 H9 118.8 . .
C10 C9 H9 118.8 . .
C11 C10 C9 117.95(14) . .
C11 C10 C17 123.27(15) . .
C9 C10 C17 118.76(15) . .
C10 C11 C12 121.85(14) . .
C10 C11 H11 119.1 . .
C12 C11 H11 119.1 . .
C11 C12 C7 119.09(14) . .
C11 C12 C20 120.08(14) . .
C7 C12 C20 120.66(14) . .
C8 C14 C16 111.38(14) . .
C8 C14 C15 111.44(14) . .
C16 C14 C15 109.82(15) . .
C8 C14 H14 108.0 . .
C16 C14 H14 108.0 . .
C15 C14 H14 108.0 . .
C14 C15 H15A 109.5 . .
C14 C15 H15B 109.5 . .
H15A C15 H15B 109.5 . .
C14 C15 H15C 109.5 . .
H15A C15 H15C 109.5 . .
H15B C15 H15C 109.5 . .
C14 C16 H16A 109.5 . .
C14 C16 H16B 109.5 . .
H16A C16 H16B 109.5 . .
C14 C16 H16C 109.5 . .
H16A C16 H16C 109.5 . .
H16B C16 H16C 109.5 . .
C19 C17 C10 113.72(15) . .
C19 C17 C18 109.83(15) . .
C10 C17 C18 109.32(15) . .
C19 C17 H17 107.9 . .
C10 C17 H17 107.9 . .
C18 C17 H17 107.9 . .
C17 C18 H18A 109.5 . .
C17 C18 H18B 109.5 . .
H18A C18 H18B 109.5 . .
C17 C18 H18C 109.5 . .
H18A C18 H18C 109.5 . .
H18B C18 H18C 109.5 . .
C17 C19 H19A 109.5 . .
C17 C19 H19B 109.5 . .
H19A C19 H19B 109.5 . .
C17 C19 H19C 109.5 . .
H19A C19 H19C 109.5 . .
H19B C19 H19C 109.5 . .
C12 C20 C22 111.68(13) . .
C12 C20 C21 111.65(13) . .
C22 C20 C21 109.84(14) . .
C12 C20 H20 107.8 . .
C22 C20 H20 107.8 . .
C21 C20 H20 107.8 . .
C20 C21 H21A 109.5 . .
C20 C21 H21B 109.5 . .
H21A C21 H21B 109.5 . .
C20 C21 H21C 109.5 . .
H21A C21 H21C 109.5 . .
H21B C21 H21C 109.5 . .
C20 C22 H22A 109.5 . .
C20 C22 H22B 109.5 . .
H22A C22 H22B 109.5 . .
C20 C22 H22C 109.5 . .
H22A C22 H22C 109.5 . .
H22B C22 H22C 109.5 . .
C24 C23 C28 119.96(15) . .
C24 C23 C6 119.65(14) . .
C28 C23 C6 119.97(14) . .
C25 C24 C23 119.16(15) . .
C25 C24 C29 120.13(15) . .
C23 C24 C29 120.59(15) . .
C26 C25 C24 122.01(15) . .
C26 C25 H25 119.0 . .
C24 C25 H25 119.0 . .
C25 C26 C27 117.59(15) . .
C25 C26 C32 121.39(15) . .
C27 C26 C32 120.95(15) . .
C28 C27 C26 122.62(15) . .
C28 C27 H27 118.7 . .
C26 C27 H27 118.7 . .
C27 C28 C23 118.59(15) . .
C27 C28 C35 121.11(14) . .
C23 C28 C35 120.30(14) . .
C24 C29 C30 112.44(15) . .
C24 C29 C31 110.74(15) . .
C30 C29 C31 110.82(16) . .
C24 C29 H29 107.5 . .
C30 C29 H29 107.5 . .
C31 C29 H29 107.5 . .
C29 C30 H30A 109.5 . .
C29 C30 H30B 109.5 . .
H30A C30 H30B 109.5 . .
C29 C30 H30C 109.5 . .
H30A C30 H30C 109.5 . .
H30B C30 H30C 109.5 . .
C29 C31 H31A 109.5 . .
C29 C31 H31B 109.5 . .
H31A C31 H31B 109.5 . .
C29 C31 H31C 109.5 . .
H31A C31 H31C 109.5 . .
H31B C31 H31C 109.5 . .
C26 C32 C33 113.14(16) . .
C26 C32 C34 110.40(16) . .
C33 C32 C34 110.55(16) . .
C26 C32 H32 107.5 . .
C33 C32 H32 107.5 . .
C34 C32 H32 107.5 . .
C32 C33 H33A 109.5 . .
C32 C33 H33B 109.5 . .
H33A C33 H33B 109.5 . .
C32 C33 H33C 109.5 . .
H33A C33 H33C 109.5 . .
H33B C33 H33C 109.5 . .
C32 C34 H34A 109.5 . .
C32 C34 H34B 109.5 . .
H34A C34 H34B 109.5 . .
C32 C34 H34C 109.5 . .
H34A C34 H34C 109.5 . .
H34B C34 H34C 109.5 . .
C36 C35 C37 110.66(16) . .
C36 C35 C28 110.03(15) . .
C37 C35 C28 114.66(14) . .
C36 C35 H35 107.0 . .
C37 C35 H35 107.0 . .
C28 C35 H35 107.0 . .
C35 C36 H36A 109.5 . .
C35 C36 H36B 109.5 . .
H36A C36 H36B 109.5 . .
C35 C36 H36C 109.5 . .
H36A C36 H36C 109.5 . .
H36B C36 H36C 109.5 . .
C35 C37 H37A 109.5 . .
C35 C37 H37B 109.5 . .
H37A C37 H37B 109.5 . .
C35 C37 H37C 109.5 . .
H37A C37 H37C 109.5 . .
H37B C37 H37C 109.5 . .

loop_
_geom_bond_atom_site_label_1
_geom_bond_atom_site_label_2
_geom_bond_distance
_geom_bond_site_symmetry_2
Cr1 N1 1.9966(14) 2_657
Cr1 N1 1.9966(14) .
Cr1 C7 2.4805(16) 2_657
Cr1 C7 2.4805(16) .
N1 C1 1.367(2) .
N1 H1 0.77(3) .
C1 C2 1.413(2) .
C1 C6 1.425(2) .
C2 C3 1.390(2) .
C2 C7 1.500(2) .
C3 C4 1.386(2) .
C3 H3 0.9500 .
C4 C5 1.387(2) .
C4 H4 0.9500 .
C5 C6 1.395(2) .
C5 H5 0.9500 .
C6 C23 1.497(2) .
C7 C12 1.412(2) .
C7 C8 1.422(2) .
C8 C9 1.390(2) .
C8 C14 1.522(2) .
C9 C10 1.397(2) .
C9 H9 0.9500 .
C10 C11 1.388(2) .
C10 C17 1.521(2) .
C11 C12 1.407(2) .
C11 H11 0.9500 .
C12 C20 1.523(2) .
C14 C16 1.529(3) .
C14 C15 1.532(2) .
C14 H14 1.0000 .
C15 H15A 0.9800 .
C15 H15B 0.9800 .
C15 H15C 0.9800 .
C16 H16A 0.9800 .
C16 H16B 0.9800 .
C16 H16C 0.9800 .
C17 C19 1.521(3) .
C17 C18 1.536(3) .
C17 H17 1.0000 .
C18 H18A 0.9800 .
C18 H18B 0.9800 .
C18 H18C 0.9800 .
C19 H19A 0.9800 .
C19 H19B 0.9800 .
C19 H19C 0.9800 .
C20 C22 1.531(2) .
C20 C21 1.532(2) .
C20 H20 1.0000 .
C21 H21A 0.9800 .
C21 H21B 0.9800 .
C21 H21C 0.9800 .
C22 H22A 0.9800 .
C22 H22B 0.9800 .
C22 H22C 0.9800 .
C23 C24 1.403(2) .
C23 C28 1.409(2) .
C24 C25 1.397(2) .
C24 C29 1.518(2) .
C25 C26 1.390(2) .
C25 H25 0.9500 .
C26 C27 1.394(2) .
C26 C32 1.520(2) .
C27 C28 1.391(2) .
C27 H27 0.9500 .
C28 C35 1.523(2) .
C29 C30 1.524(3) .
C29 C31 1.526(3) .
C29 H29 1.0000 .
C30 H30A 0.9800 .
C30 H30B 0.9800 .
C30 H30C 0.9800 .
C31 H31A 0.9800 .
C31 H31B 0.9800 .
C31 H31C 0.9800 .
C32 C33 1.523(3) .
C32 C34 1.526(3) .
C32 H32 1.0000 .
C33 H33A 0.9800 .
C33 H33B 0.9800 .
C33 H33C 0.9800 .
C34 H34A 0.9800 .
C34 H34B 0.9800 .
C34 H34C 0.9800 .
C35 C36 1.512(3) .
C35 C37 1.515(2) .
C35 H35 1.0000 .
C36 H36A 0.9800 .
C36 H36B 0.9800 .
C36 H36C 0.9800 .
C37 H37A 0.9800 .
C37 H37B 0.9800 .
C37 H37C 0.9800 .
